data_4327687
loop_
_publ_author_name
'Rita Hernandez-Molina'
'Danil N. Dybtsev'
'Vladimir P. Fedin'
'Mark R. J. Elsegood'
'William Clegg'
'A. Geoffrey Sykes'

_publ_section_title
;
 Preparation, Structure, and Reactivity of Heterometallic Sn-Containing
 Single- and Double-Cube Derivatives of [Mo3Se4(H2O)9]4+ and
 [W3Se4(H2O)9]4+
;
_journal_name_full 'Inorganic Chemistry'
_journal_page_first 2995
_journal_page_last 3001
_journal_paper_doi 10.1021/ic980047+
_journal_volume 37
_journal_year 1998
_chemical_formula_sum 'C70 H112 Mo6 O76 S10 Se8 Sn'
_chemical_formula_weight 3816.21
_chemical_name_systematic
;
 ?
;
_space_group_IT_number 2
_symmetry_cell_setting triclinic
_symmetry_space_group_name_Hall '-P 1'
_symmetry_space_group_name_H-M 'P -1'
_atom_sites_solution_hydrogens geom
_atom_sites_solution_primary direct
_atom_sites_solution_secondary difmap
_audit_creation_method SHELXL-97
_cell_angle_alpha 63.032(2)
_cell_angle_beta 76.024(2)
_cell_angle_gamma 86.799(2)
_cell_formula_units_Z 1
_cell_length_a 12.1069(7)
_cell_length_b 17.9192(10)
_cell_length_c 18.3662(10)
_cell_measurement_reflns_used 12941
_cell_measurement_temperature 160(2)
_cell_measurement_theta_max 28.77
_cell_measurement_theta_min 2.18
_cell_volume 3439.4(3)
_computing_cell_refinement 'local programs'
_computing_data_collection 'Siemens SMART'
_computing_data_reduction 'Siemens SAINT'
_computing_molecular_graphics 'Siemens SHELXTL'
_computing_publication_material 'SHELXTL and local programs'
_computing_structure_refinement 'SHELXL-97 (Sheldrick, 1997)'
_computing_structure_solution 'SHELXS-97 (Sheldrick, 1990)'
_diffrn_ambient_temperature 160(2)
_diffrn_measured_fraction_theta_full 0.978
_diffrn_measured_fraction_theta_max 0.865
_diffrn_measurement_device_type 'Siemens SMART CCD diffractometer'
_diffrn_measurement_method '\w rotation with narrow frames'
_diffrn_radiation_monochromator graphite
_diffrn_radiation_source 'fine-focus sealed tube'
_diffrn_radiation_type MoK\a
_diffrn_radiation_wavelength 0.71073
_diffrn_reflns_av_R_equivalents 0.0362
_diffrn_reflns_av_sigmaI/netI 0.0860
_diffrn_reflns_limit_h_max 16
_diffrn_reflns_limit_h_min -16
_diffrn_reflns_limit_k_max 18
_diffrn_reflns_limit_k_min -23
_diffrn_reflns_limit_l_max 21
_diffrn_reflns_limit_l_min -24
_diffrn_reflns_number 26023
_diffrn_reflns_theta_full 26.00
_diffrn_reflns_theta_max 28.88
_diffrn_reflns_theta_min 1.89
_diffrn_standards_decay_% 0
_diffrn_standards_number 0
_exptl_absorpt_coefficient_mu 3.072
_exptl_absorpt_correction_T_max 0.746
_exptl_absorpt_correction_T_min 0.571
_exptl_absorpt_correction_type empirical
_exptl_crystal_colour orange
_exptl_crystal_density_diffrn 1.842
_exptl_crystal_description plate
_exptl_crystal_F_000 1874
_exptl_crystal_size_max 0.30
_exptl_crystal_size_mid 0.14
_exptl_crystal_size_min 0.06
_refine_diff_density_max 1.512
_refine_diff_density_min -1.193
_refine_diff_density_rms 0.158
_refine_ls_extinction_method none
_refine_ls_goodness_of_fit_ref 0.992
_refine_ls_hydrogen_treatment mixed
_refine_ls_matrix_type full
_refine_ls_number_parameters 852
_refine_ls_number_reflns 15651
_refine_ls_number_restraints 150
_refine_ls_restrained_S_all 1.004
_refine_ls_R_factor_all 0.0866
_refine_ls_R_factor_gt 0.0495
_refine_ls_shift/su_max 0.001
_refine_ls_shift/su_mean 0.000
_refine_ls_structure_factor_coef Fsqd
_refine_ls_weighting_details 'w=1/[\s^2^(Fo^2^)+(0.0587P)^2^+0.0000P] where P=(Fo^2^+2Fc^2^)/3'
_refine_ls_weighting_scheme calc
_refine_ls_wR_factor_gt 0.1098
_refine_ls_wR_factor_ref 0.1234
_reflns_number_gt 10738
_reflns_number_total 15651
_reflns_threshold_expression >2sigma(I)
_cod_data_source_file ic9800472B_1.cif
_cod_data_source_block ags22
_cod_depositor_comments
;
The following automatic conversions were performed:

'_refine_ls_weighting_scheme' value 'calc
w=1/[\s^2^(Fo^2^)+(0.0587P)^2^+0.0000P] where P=(Fo^2^+2Fc^2^)/3' was
changed to 'calc'. New tag '_refine_ls_weighting_details' was
created. The value of the new tag was set to
'w=1/[\s^2^(Fo^2^)+(0.0587P)^2^+0.0000P] where P=(Fo^2^+2Fc^2^)/3'.

Automatic conversion script
Id: cif_fix_values 3143 2015-03-26 13:38:13Z robertas 
;
_cod_database_code 4327687

loop_
_symmetry_equiv_pos_as_xyz
'x, y, z'
'-x, -y, -z'

loop_
_atom_site_label
_atom_site_type_symbol
_atom_site_fract_x
_atom_site_fract_y
_atom_site_fract_z
_atom_site_U_iso_or_equiv
_atom_site_adp_type
_atom_site_occupancy
_atom_site_calc_flag
_atom_site_refinement_flags
_atom_site_disorder_assembly
_atom_site_disorder_group
Sn1 Sn 0.0000 0.5000 1.0000 0.01533(12) Uani 1 d S . .
Mo1 Mo 0.25672(4) 0.62209(3) 0.99767(3) 0.01620(12) Uani 1 d . . .
O1 O 0.3389(3) 0.5022(2) 1.0484(2) 0.0207(9) Uani 1 d . . .
O2 O 0.4332(3) 0.6578(2) 0.9217(3) 0.0246(10) Uani 1 d . . .
O3 O 0.3393(3) 0.6343(2) 1.0845(3) 0.0239(9) Uani 1 d . . .
Mo2 Mo 0.05804(4) 0.68965(3) 1.03527(3) 0.01671(12) Uani 1 d . . .
O4 O -0.1043(3) 0.6533(2) 1.1337(3) 0.0228(9) Uani 1 d . . .
O5 O 0.0973(3) 0.7046(2) 1.1390(3) 0.0232(9) Uani 1 d . . .
O6 O -0.0145(3) 0.8091(2) 1.0108(3) 0.0263(10) Uani 1 d . . .
Mo3 Mo 0.15197(4) 0.71880(3) 0.87204(3) 0.01721(12) Uani 1 d . . .
O7 O 0.3117(3) 0.7655(2) 0.7750(2) 0.0253(10) Uani 1 d . . .
O8 O 0.1073(3) 0.8468(2) 0.8076(3) 0.0309(11) Uani 1 d . . .
O9 O 0.1051(3) 0.7178(3) 0.7635(3) 0.0281(10) Uani 1 d . . .
Se1 Se 0.23754(5) 0.77353(3) 0.94810(4) 0.02181(15) Uani 1 d . . .
Se2 Se 0.08702(4) 0.53862(3) 1.10506(4) 0.01559(13) Uani 1 d . . .
Se4 Se 0.20845(4) 0.57560(3) 0.90068(4) 0.01633(13) Uani 1 d . . .
Se3 Se -0.04739(4) 0.66558(3) 0.94743(4) 0.01631(13) Uani 1 d . . .
S1 S 0.84888(13) 0.84126(10) 0.73939(11) 0.0318(4) Uani 1 d . . .
O10 O 0.7445(5) 0.8011(5) 0.8004(4) 0.142(4) Uani 1 d . . .
O11 O 0.9135(5) 0.8830(3) 0.7664(4) 0.071(2) Uani 1 d . . .
O12 O 0.9142(5) 0.7822(3) 0.7168(4) 0.0563(16) Uani 1 d . . .
C1 C 0.8106(4) 0.9174(4) 0.6485(4) 0.0220(13) Uani 1 d . . .
C2 C 0.7261(5) 0.9703(4) 0.6554(4) 0.0301(15) Uani 1 d . . .
H2 H 0.6842 0.9627 0.7094 0.036 Uiso 1 calc R . .
C3 C 0.7024(5) 1.0346(4) 0.5833(4) 0.0379(18) Uani 1 d . . .
H3 H 0.6448 1.0714 0.5883 0.045 Uiso 1 calc R . .
C4 C 0.7614(5) 1.0456(4) 0.5050(4) 0.0363(17) Uani 1 d . . .
C5 C 0.8461(6) 0.9913(4) 0.4996(4) 0.0376(17) Uani 1 d . . .
H5 H 0.8883 0.9984 0.4458 0.045 Uiso 1 calc R . .
C6 C 0.8697(5) 0.9274(4) 0.5711(4) 0.0313(16) Uani 1 d . . .
H6 H 0.9270 0.8903 0.5664 0.038 Uiso 1 calc R . .
C7 C 0.7369(6) 1.1161(5) 0.4262(5) 0.055(2) Uani 1 d . . .
H7A H 0.6630 1.1037 0.4198 0.083 Uiso 1 calc R . .
H7B H 0.7968 1.1217 0.3771 0.083 Uiso 1 calc R . .
H7C H 0.7349 1.1687 0.4306 0.083 Uiso 1 calc R . .
S2 S 0.36199(15) -0.01161(10) 0.72689(12) 0.0379(4) Uani 1 d . . .
O13 O 0.4393(4) 0.0254(3) 0.7520(3) 0.0508(14) Uani 1 d . . .
O14 O 0.2475(4) -0.0328(3) 0.7844(3) 0.0439(13) Uani 1 d . . .
O15 O 0.4081(4) -0.0835(3) 0.7149(3) 0.0397(12) Uani 1 d . . .
C8 C 0.3448(5) 0.0649(4) 0.6276(5) 0.0344(17) Uani 1 d . . .
C9 C 0.2699(6) 0.1273(4) 0.6237(5) 0.0415(18) Uani 1 d . . .
H9 H 0.2270 0.1281 0.6740 0.050 Uiso 1 calc R . .
C10 C 0.2582(6) 0.1881(4) 0.5465(5) 0.047(2) Uani 1 d . . .
H10 H 0.2071 0.2309 0.5440 0.056 Uiso 1 calc R . .
C11 C 0.3194(6) 0.1880(4) 0.4726(5) 0.0376(18) Uani 1 d . . .
C12 C 0.3941(6) 0.1253(4) 0.4777(5) 0.0401(18) Uani 1 d . . .
H12 H 0.4370 0.1243 0.4275 0.048 Uiso 1 calc R . .
C13 C 0.4067(5) 0.0649(4) 0.5543(5) 0.0360(18) Uani 1 d . . .
H13 H 0.4588 0.0226 0.5567 0.043 Uiso 1 calc R . .
C14 C 0.3081(7) 0.2560(5) 0.3884(5) 0.055(2) Uani 1 d . . .
H14A H 0.3510 0.3073 0.3749 0.083 Uiso 1 calc R . .
H14B H 0.2275 0.2672 0.3906 0.083 Uiso 1 calc R . .
H14C H 0.3384 0.2378 0.3449 0.083 Uiso 1 calc R . .
S3 S 0.32898(13) 0.62059(11) 0.67009(11) 0.0329(4) Uani 1 d . . .
O16 O 0.2040(3) 0.6166(3) 0.7018(3) 0.0368(12) Uani 1 d . . .
O17 O 0.3737(4) 0.5371(3) 0.7032(3) 0.0414(13) Uani 1 d . . .
O18 O 0.3865(4) 0.6807(3) 0.6851(3) 0.0386(12) Uani 1 d . . .
C15 C 0.3546(5) 0.6598(4) 0.5606(4) 0.0304(15) Uani 1 d . . .
C16 C 0.4210(5) 0.7314(4) 0.5051(5) 0.0391(18) Uani 1 d . . .
H16 H 0.4576 0.7610 0.5254 0.047 Uiso 1 calc R . .
C17 C 0.4352(6) 0.7608(5) 0.4195(5) 0.052(2) Uani 1 d . . .
H17 H 0.4810 0.8110 0.3815 0.062 Uiso 1 calc R . .
C18 C 0.3852(8) 0.7195(6) 0.3885(5) 0.066(3) Uani 1 d . . .
C19 C 0.3186(8) 0.6465(6) 0.4439(5) 0.065(3) Uani 1 d . . .
H19 H 0.2827 0.6170 0.4231 0.078 Uiso 1 calc R . .
C20 C 0.3043(7) 0.6161(5) 0.5304(5) 0.049(2) Uani 1 d . . .
H20 H 0.2598 0.5653 0.5685 0.059 Uiso 1 calc R . .
C21 C 0.3996(11) 0.7512(8) 0.2940(6) 0.139(6) Uani 1 d . . .
H21A H 0.4735 0.7359 0.2700 0.209 Uiso 1 calc R . .
H21B H 0.3964 0.8123 0.2666 0.209 Uiso 1 calc R . .
H21C H 0.3383 0.7256 0.2847 0.209 Uiso 1 calc R . .
S4 S 0.20180(13) 0.50727(10) 0.29823(10) 0.0275(4) Uani 1 d . . .
O19 O 0.1477(4) 0.5868(3) 0.2800(3) 0.0450(13) Uani 1 d . . .
O20 O 0.3094(3) 0.5168(3) 0.2369(3) 0.0323(11) Uani 1 d . . .
O21 O 0.1243(4) 0.4427(3) 0.3077(3) 0.0365(11) Uani 1 d . . .
C22 C 0.2372(5) 0.4726(4) 0.3969(4) 0.0272(14) Uani 1 d . . .
C23 C 0.3489(6) 0.4621(5) 0.4011(5) 0.046(2) Uani 1 d . . .
H23 H 0.4079 0.4756 0.3516 0.056 Uiso 1 calc R . .
C24 C 0.3740(7) 0.4317(6) 0.4784(5) 0.060(3) Uani 1 d . . .
H24 H 0.4514 0.4260 0.4815 0.072 Uiso 1 calc R . .
C25 C 0.2887(7) 0.4091(4) 0.5522(5) 0.046(2) Uani 1 d . . .
C26 C 0.1784(7) 0.4217(5) 0.5447(5) 0.053(2) Uani 1 d . . .
H26 H 0.1187 0.4083 0.5938 0.063 Uiso 1 calc R . .
C27 C 0.1521(6) 0.4534(5) 0.4670(5) 0.047(2) Uani 1 d . . .
H27 H 0.0751 0.4616 0.4630 0.056 Uiso 1 calc R . .
C28 C 0.3192(9) 0.3735(6) 0.6371(5) 0.073(3) Uani 1 d . . .
H28A H 0.2492 0.3544 0.6824 0.109 Uiso 1 calc R . .
H28B H 0.3607 0.4172 0.6400 0.109 Uiso 1 calc R . .
H28C H 0.3673 0.3261 0.6436 0.109 Uiso 1 calc R . .
S5 S 0.8626(3) 0.10512(18) 0.8409(2) 0.0378(8) Uani 0.689(5) d PDU A 1
O22 O 0.7938(7) 0.0265(4) 0.8756(5) 0.060(2) Uani 0.689(5) d PDU A 1
O23 O 0.9737(6) 0.0902(5) 0.8622(5) 0.058(2) Uani 0.689(5) d PDU A 1
O24 O 0.7999(7) 0.1650(5) 0.8664(6) 0.047(2) Uani 0.689(5) d PDU A 1
C29 C 0.8965(8) 0.1535(5) 0.7260(6) 0.065(2) Uani 1 d DU . .
S5A S 0.9411(7) 0.1321(4) 0.8042(4) 0.0411(19) Uani 0.311(5) d PDU A 2
O22A O 0.9679(16) 0.0423(9) 0.8411(11) 0.058(5) Uani 0.311(5) d PDU A 2
O23A O 1.0186(13) 0.1857(9) 0.8098(11) 0.052(4) Uani 0.311(5) d PDU A 2
O24A O 0.8205(15) 0.1387(13) 0.8517(13) 0.062(6) Uani 0.311(5) d PDU A 2
C30 C 0.9155(7) 0.1042(5) 0.6838(6) 0.058(2) Uani 1 d . . .
H30 H 0.9169 0.0451 0.7153 0.070 Uiso 1 calc R . .
C31 C 0.9325(6) 0.1389(5) 0.5970(6) 0.051(2) Uani 1 d . . .
H31 H 0.9397 0.1031 0.5709 0.061 Uiso 1 calc R . .
C32 C 0.9391(7) 0.2251(5) 0.5479(7) 0.061(3) Uani 1 d . . .
C33 C 0.9335(10) 0.2752(6) 0.5875(8) 0.090(4) Uani 1 d . . .
H33 H 0.9440 0.3344 0.5546 0.108 Uiso 1 calc R . .
C34 C 0.9132(12) 0.2414(6) 0.6731(9) 0.115(5) Uani 1 d . . .
H34 H 0.9101 0.2779 0.6981 0.139 Uiso 1 calc R . .
C35 C 0.9536(8) 0.2627(6) 0.4544(7) 0.085(3) Uani 1 d . . .
H35A H 1.0308 0.2890 0.4256 0.127 Uiso 1 calc R . .
H35B H 0.8978 0.3052 0.4375 0.127 Uiso 1 calc R . .
H35C H 0.9416 0.2186 0.4390 0.127 Uiso 1 calc R . .
O1W O 0.4955(18) 0.9539(14) 0.9005(12) 0.133(7) Uani 0.58(2) d PU B 1
O1WX O 0.4820(17) 0.8923(16) 0.9586(16) 0.100(8) Uani 0.42(2) d PU B 2
O2W O 0.2520(3) 0.3764(2) 1.2003(3) 0.0296(10) Uani 1 d . . .
O3W O 0.4332(3) 0.4419(3) 0.9423(3) 0.0317(11) Uani 1 d . . .
O4W O 0.9053(3) 0.5273(3) 0.2798(3) 0.0365(12) Uani 1 d . . .
O5W O 0.6850(3) 0.6028(3) 0.1441(3) 0.0344(11) Uani 1 d . . .
O6W O 0.5118(3) 0.5993(3) 0.8107(3) 0.0345(11) Uani 1 d . . .
O7W O 0.3081(9) 0.1641(5) 0.8302(5) 0.142(4) Uani 1 d U . .
O8W O 0.6209(18) 0.9646(15) 1.0173(15) 0.039(6) Uani 0.20 d PU . 1
O8WX O 0.6905(18) 0.9939(13) 0.9217(14) 0.072(6) Uani 0.30 d PU C 2
O8WY O 1.1380(6) 1.2138(5) 0.8093(5) 0.058(2) Uani 0.689(5) d PU A 1
O9W O 0.6244(7) 0.7644(5) 0.0993(6) 0.062(3) Uani 0.724(11) d PU D 1
O9WX O 0.5507(13) 0.7175(11) 0.1769(13) 0.038(6) Uani 0.276(11) d PU D 2
O10W O 0.3923(6) 0.7757(4) 1.0822(5) 0.089(2) Uani 1 d . . .
O11W O 0.0944(6) 0.9570(3) 0.9433(5) 0.092(3) Uani 1 d . . .
O12W O 0.5228(4) 0.8130(3) 0.8445(4) 0.0608(17) Uani 1 d . . .
O13W O 0.8009(4) 0.8493(3) 0.9479(3) 0.0462(13) Uani 1 d . . .
O14W O 0.7024(13) 0.9841(7) 0.0717(9) 0.181(6) Uani 0.80 d P . .

loop_
_atom_site_aniso_label
_atom_site_aniso_U_11
_atom_site_aniso_U_22
_atom_site_aniso_U_33
_atom_site_aniso_U_23
_atom_site_aniso_U_13
_atom_site_aniso_U_12
Sn1 0.0147(2) 0.0135(3) 0.0170(3) -0.0056(2) -0.0048(2) -0.0007(2)
Mo1 0.0139(2) 0.0127(2) 0.0201(3) -0.0040(2) -0.00801(19) 0.00066(18)
O1 0.0193(19) 0.016(2) 0.023(2) -0.0027(18) -0.0119(17) 0.0041(16)
O2 0.0150(18) 0.022(2) 0.028(2) -0.0041(19) -0.0054(17) -0.0016(16)
O3 0.024(2) 0.024(2) 0.027(2) -0.0098(19) -0.0163(18) 0.0043(17)
Mo2 0.0174(2) 0.0134(2) 0.0216(3) -0.0079(2) -0.0092(2) 0.00268(18)
O4 0.0183(19) 0.028(2) 0.026(2) -0.017(2) -0.0038(17) 0.0028(17)
O5 0.027(2) 0.022(2) 0.027(2) -0.0132(19) -0.0140(18) 0.0029(17)
O6 0.036(2) 0.016(2) 0.033(3) -0.015(2) -0.014(2) 0.0118(18)
Mo3 0.0150(2) 0.0135(2) 0.0185(3) -0.0019(2) -0.00688(19) 0.00034(18)
O7 0.0175(19) 0.025(2) 0.022(2) -0.0024(19) -0.0023(17) -0.0003(17)
O8 0.030(2) 0.017(2) 0.036(3) -0.002(2) -0.011(2) 0.0056(18)
O9 0.026(2) 0.036(3) 0.019(2) -0.008(2) -0.0108(18) 0.0024(19)
Se1 0.0201(3) 0.0129(3) 0.0307(4) -0.0052(3) -0.0125(3) -0.0004(2)
Se2 0.0164(2) 0.0137(3) 0.0161(3) -0.0053(2) -0.0061(2) 0.0012(2)
Se4 0.0142(2) 0.0156(3) 0.0161(3) -0.0041(2) -0.0046(2) 0.0011(2)
Se3 0.0142(2) 0.0152(3) 0.0195(3) -0.0065(2) -0.0070(2) 0.0019(2)
S1 0.0235(7) 0.0306(9) 0.0308(9) -0.0031(8) -0.0117(7) 0.0065(7)
O10 0.034(3) 0.169(7) 0.066(5) 0.071(5) -0.001(3) 0.033(4)
O11 0.115(5) 0.049(3) 0.108(5) -0.056(4) -0.101(4) 0.055(3)
O12 0.082(4) 0.039(3) 0.082(4) -0.038(3) -0.066(4) 0.040(3)
C1 0.017(3) 0.021(3) 0.026(3) -0.007(3) -0.009(2) 0.000(2)
C2 0.027(3) 0.023(3) 0.033(4) -0.007(3) -0.008(3) 0.004(3)
C3 0.027(3) 0.031(4) 0.040(4) -0.003(3) -0.010(3) 0.009(3)
C4 0.029(3) 0.033(4) 0.032(4) 0.000(3) -0.010(3) -0.004(3)
C5 0.037(4) 0.040(4) 0.023(4) -0.002(3) -0.008(3) -0.007(3)
C6 0.024(3) 0.033(4) 0.037(4) -0.016(3) -0.010(3) 0.009(3)
C7 0.048(4) 0.048(5) 0.039(5) 0.011(4) -0.022(4) 0.002(4)
S2 0.0383(9) 0.0213(9) 0.0410(11) 0.0002(8) -0.0144(8) -0.0071(7)
O13 0.060(3) 0.033(3) 0.054(4) -0.006(3) -0.029(3) -0.012(2)
O14 0.048(3) 0.027(3) 0.044(3) -0.005(2) -0.007(2) -0.010(2)
O15 0.034(2) 0.018(2) 0.052(3) -0.001(2) -0.013(2) -0.0024(19)
C8 0.027(3) 0.022(3) 0.042(4) -0.001(3) -0.011(3) -0.007(3)
C9 0.047(4) 0.030(4) 0.047(5) -0.014(4) -0.018(4) 0.007(3)
C10 0.044(4) 0.031(4) 0.062(6) -0.011(4) -0.030(4) 0.014(3)
C11 0.032(4) 0.019(3) 0.049(5) -0.001(3) -0.019(3) -0.006(3)
C12 0.035(4) 0.032(4) 0.041(4) -0.005(3) -0.010(3) -0.003(3)
C13 0.024(3) 0.021(3) 0.050(5) -0.006(3) -0.007(3) 0.001(3)
C14 0.064(5) 0.042(5) 0.051(5) -0.002(4) -0.037(4) -0.001(4)
S3 0.0275(8) 0.0382(10) 0.0313(10) -0.0142(8) -0.0091(7) 0.0098(7)
O16 0.026(2) 0.044(3) 0.043(3) -0.022(2) -0.007(2) 0.009(2)
O17 0.039(3) 0.040(3) 0.033(3) -0.010(2) -0.007(2) 0.018(2)
O18 0.030(2) 0.055(3) 0.042(3) -0.029(3) -0.013(2) 0.003(2)
C15 0.030(3) 0.026(4) 0.037(4) -0.013(3) -0.015(3) 0.011(3)
C16 0.033(4) 0.038(4) 0.045(5) -0.015(4) -0.012(3) -0.003(3)
C17 0.046(4) 0.045(5) 0.041(5) 0.003(4) -0.014(4) -0.016(4)
C18 0.077(6) 0.072(6) 0.025(4) 0.004(4) -0.017(4) -0.028(5)
C19 0.085(7) 0.066(6) 0.038(5) -0.017(5) -0.012(5) -0.023(5)
C20 0.066(5) 0.042(5) 0.033(4) -0.017(4) 0.000(4) -0.008(4)
C21 0.177(13) 0.166(13) 0.032(6) 0.007(7) -0.036(7) -0.098(10)
S4 0.0308(8) 0.0262(9) 0.0230(8) -0.0079(7) -0.0100(7) 0.0055(7)
O19 0.065(3) 0.041(3) 0.033(3) -0.019(2) -0.021(3) 0.029(3)
O20 0.033(2) 0.035(3) 0.022(2) -0.007(2) -0.007(2) 0.003(2)
O21 0.031(2) 0.045(3) 0.031(3) -0.013(2) -0.012(2) -0.004(2)
C22 0.038(3) 0.021(3) 0.022(3) -0.007(3) -0.011(3) -0.002(3)
C23 0.044(4) 0.064(5) 0.030(4) -0.019(4) -0.017(3) 0.028(4)
C24 0.058(5) 0.091(7) 0.054(6) -0.043(5) -0.040(5) 0.050(5)
C25 0.076(6) 0.030(4) 0.035(4) -0.011(4) -0.028(4) 0.017(4)
C26 0.064(5) 0.060(6) 0.026(4) -0.012(4) -0.004(4) -0.028(4)
C27 0.033(4) 0.070(6) 0.033(4) -0.021(4) 0.000(3) -0.012(4)
C28 0.114(8) 0.069(6) 0.044(5) -0.028(5) -0.040(5) 0.045(6)
S5 0.0448(19) 0.0243(15) 0.0457(18) -0.0193(13) -0.0065(15) 0.0023(13)
O22 0.085(6) 0.032(4) 0.063(5) -0.031(4) 0.004(5) -0.011(4)
O23 0.056(4) 0.051(5) 0.060(5) -0.018(5) -0.027(4) 0.029(4)
O24 0.041(4) 0.025(4) 0.076(5) -0.023(4) -0.018(4) 0.010(3)
C29 0.117(7) 0.032(4) 0.058(3) -0.019(3) -0.050(4) 0.012(4)
S5A 0.057(4) 0.031(3) 0.046(4) -0.025(3) -0.019(3) 0.018(3)
O22A 0.095(12) 0.034(6) 0.075(12) -0.038(8) -0.053(10) 0.039(7)
O23A 0.078(9) 0.042(8) 0.052(11) -0.030(9) -0.028(8) 0.012(7)
O24A 0.061(7) 0.032(12) 0.064(7) 0.001(10) -0.017(8) 0.033(8)
C30 0.081(6) 0.029(4) 0.087(7) -0.033(5) -0.048(6) 0.016(4)
C31 0.042(4) 0.038(5) 0.076(7) -0.030(5) -0.012(4) -0.004(4)
C32 0.046(5) 0.040(5) 0.086(7) -0.016(5) -0.019(5) -0.006(4)
C33 0.131(10) 0.022(5) 0.124(10) -0.018(6) -0.074(9) 0.000(5)
C34 0.210(14) 0.033(5) 0.163(13) -0.052(7) -0.138(12) 0.038(7)
C35 0.063(6) 0.056(6) 0.094(9) -0.013(6) 0.010(6) 0.004(5)
O1W 0.211(16) 0.128(15) 0.075(12) -0.041(11) -0.077(12) 0.037(13)
O1WX 0.120(14) 0.102(16) 0.085(15) -0.052(12) -0.006(12) -0.051(12)
O2W 0.036(2) 0.022(2) 0.026(2) -0.004(2) -0.012(2) 0.0032(18)
O3W 0.025(2) 0.039(3) 0.042(3) -0.025(2) -0.018(2) 0.0131(19)
O4W 0.027(2) 0.055(3) 0.022(2) -0.014(2) -0.0023(19) 0.002(2)
O5W 0.029(2) 0.036(3) 0.042(3) -0.018(2) -0.014(2) 0.001(2)
O6W 0.027(2) 0.042(3) 0.029(3) -0.013(2) -0.004(2) 0.007(2)
O7W 0.240(10) 0.082(6) 0.077(6) -0.033(5) 0.011(6) -0.018(6)
O8W 0.031(11) 0.045(14) 0.046(15) -0.038(12) 0.023(10) -0.024(10)
O8WX 0.067(11) 0.064(12) 0.089(14) -0.034(10) -0.028(10) 0.007(9)
O8WY 0.053(5) 0.056(5) 0.056(5) -0.028(4) 0.008(4) 0.004(4)
O9W 0.063(5) 0.050(5) 0.080(7) -0.034(5) -0.021(5) 0.004(4)
O9WX 0.030(9) 0.035(10) 0.067(13) -0.033(9) -0.025(9) 0.009(7)
O10W 0.110(5) 0.052(4) 0.161(7) -0.063(5) -0.105(5) 0.026(4)
O11W 0.132(6) 0.020(3) 0.128(6) -0.011(4) -0.085(5) -0.006(3)
O12W 0.040(3) 0.037(3) 0.083(4) -0.008(3) -0.011(3) -0.006(2)
O13W 0.046(3) 0.042(3) 0.048(3) -0.016(3) -0.019(3) 0.013(2)
O14W 0.244(16) 0.078(8) 0.203(15) -0.057(9) -0.035(13) -0.012(9)

loop_
_atom_type_symbol
_atom_type_description
_atom_type_scat_dispersion_real
_atom_type_scat_dispersion_imag
_atom_type_scat_source
C C 0.0033 0.0016 'International Tables Vol C Tables 4.2.6.8 and 6.1.1.4'
H H 0.0000 0.0000 'International Tables Vol C Tables 4.2.6.8 and 6.1.1.4'
O O 0.0106 0.0060 'International Tables Vol C Tables 4.2.6.8 and 6.1.1.4'
S S 0.1246 0.1234 'International Tables Vol C Tables 4.2.6.8 and 6.1.1.4'
Se Se -0.0929 2.2259 'International Tables Vol C Tables 4.2.6.8 and 6.1.1.4'
Mo Mo -1.6832 0.6857 'International Tables Vol C Tables 4.2.6.8 and 6.1.1.4'
Sn Sn -0.6537 1.4246 'International Tables Vol C Tables 4.2.6.8 and 6.1.1.4'

loop_
_geom_angle_atom_site_label_1
_geom_angle_atom_site_label_2
_geom_angle_atom_site_label_3
_geom_angle
_geom_angle_site_symmetry_1
_geom_angle_site_symmetry_3
Se4 Sn1 Se4 180.0 . 2_567
Se4 Sn1 Se3 100.172(16) . 2_567
Se4 Sn1 Se3 79.828(16) 2_567 2_567
Se4 Sn1 Se3 79.828(16) . .
Se4 Sn1 Se3 100.172(16) 2_567 .
Se3 Sn1 Se3 180.0 2_567 .
Se4 Sn1 Se2 102.121(17) . 2_567
Se4 Sn1 Se2 77.879(17) 2_567 2_567
Se3 Sn1 Se2 78.420(16) 2_567 2_567
Se3 Sn1 Se2 101.580(16) . 2_567
Se4 Sn1 Se2 77.879(17) . .
Se4 Sn1 Se2 102.121(17) 2_567 .
Se3 Sn1 Se2 101.580(16) 2_567 .
Se3 Sn1 Se2 78.420(16) . .
Se2 Sn1 Se2 180.0 2_567 .
O3 Mo1 O2 78.79(15) . .
O3 Mo1 O1 77.31(14) . .
O2 Mo1 O1 78.04(14) . .
O3 Mo1 Se1 83.30(10) . .
O2 Mo1 Se1 85.18(10) . .
O1 Mo1 Se1 156.41(10) . .
O3 Mo1 Se2 95.89(11) . .
O2 Mo1 Se2 161.33(10) . .
O1 Mo1 Se2 83.34(10) . .
Se1 Mo1 Se2 112.18(3) . .
O3 Mo1 Se4 161.89(10) . .
O2 Mo1 Se4 91.37(11) . .
O1 Mo1 Se4 85.84(11) . .
Se1 Mo1 Se4 111.24(3) . .
Se2 Mo1 Se4 88.62(2) . .
O3 Mo1 Mo2 97.99(10) . .
O2 Mo1 Mo2 141.58(10) . .
O1 Mo1 Mo2 139.20(10) . .
Se1 Mo1 Mo2 56.541(19) . .
Se2 Mo1 Mo2 56.541(19) . .
Se4 Mo1 Mo2 99.11(2) . .
O3 Mo1 Mo3 139.49(10) . .
O2 Mo1 Mo3 97.17(10) . .
O1 Mo1 Mo3 141.90(11) . .
Se1 Mo1 Mo3 56.21(2) . .
Se2 Mo1 Mo3 98.32(2) . .
Se4 Mo1 Mo3 56.279(19) . .
Mo2 Mo1 Mo3 60.600(18) . .
O6 Mo2 O5 81.72(15) . .
O6 Mo2 O4 77.52(15) . .
O5 Mo2 O4 75.19(14) . .
O6 Mo2 Se1 85.05(11) . .
O5 Mo2 Se1 85.97(10) . .
O4 Mo2 Se1 155.87(11) . .
O6 Mo2 Se2 160.74(11) . .
O5 Mo2 Se2 90.61(10) . .
O4 Mo2 Se2 83.45(10) . .
Se1 Mo2 Se2 112.14(2) . .
O6 Mo2 Se3 92.23(11) . .
O5 Mo2 Se3 161.90(10) . .
O4 Mo2 Se3 86.87(10) . .
Se1 Mo2 Se3 110.61(3) . .
Se2 Mo2 Se3 89.68(2) . .
O6 Mo2 Mo1 141.50(11) . .
O5 Mo2 Mo1 95.71(10) . .
O4 Mo2 Mo1 139.21(10) . .
Se1 Mo2 Mo1 56.478(19) . .
Se2 Mo2 Mo1 56.567(18) . .
Se3 Mo2 Mo1 99.52(2) . .
O6 Mo2 Mo3 99.00(11) . .
O5 Mo2 Mo3 141.50(10) . .
O4 Mo2 Mo3 142.91(10) . .
Se1 Mo2 Mo3 56.00(2) . .
Se2 Mo2 Mo3 97.97(2) . .
Se3 Mo2 Mo3 56.174(19) . .
Mo1 Mo2 Mo3 60.087(17) . .
O8 Mo3 O7 82.93(15) . .
O8 Mo3 O9 79.00(16) . .
O7 Mo3 O9 78.25(15) . .
O8 Mo3 Se1 83.65(12) . .
O7 Mo3 Se1 85.39(11) . .
O9 Mo3 Se1 157.40(11) . .
O8 Mo3 Se4 161.60(13) . .
O7 Mo3 Se4 87.69(10) . .
O9 Mo3 Se4 83.61(11) . .
Se1 Mo3 Se4 111.42(2) . .
O8 Mo3 Se3 93.64(11) . .
O7 Mo3 Se3 163.16(11) . .
O9 Mo3 Se3 84.92(10) . .
Se1 Mo3 Se3 110.70(3) . .
Se4 Mo3 Se3 90.77(2) . .
O8 Mo3 Mo1 139.81(12) . .
O7 Mo3 Mo1 94.13(10) . .
O9 Mo3 Mo1 139.81(11) . .
Se1 Mo3 Mo1 56.188(19) . .
Se4 Mo3 Mo1 56.484(19) . .
Se3 Mo3 Mo1 98.98(2) . .
O8 Mo3 Mo2 98.99(12) . .
O7 Mo3 Mo2 140.56(11) . .
O9 Mo3 Mo2 141.04(10) . .
Se1 Mo3 Mo2 56.04(2) . .
Se4 Mo3 Mo2 98.31(2) . .
Se3 Mo3 Mo2 56.227(19) . .
Mo1 Mo3 Mo2 59.314(18) . .
Mo1 Se1 Mo3 67.60(2) . .
Mo1 Se1 Mo2 66.98(2) . .
Mo3 Se1 Mo2 67.96(2) . .
Mo2 Se2 Mo1 66.89(2) . .
Mo2 Se2 Sn1 95.52(2) . .
Mo1 Se2 Sn1 95.98(2) . .
Mo3 Se4 Mo1 67.24(2) . .
Mo3 Se4 Sn1 94.73(2) . .
Mo1 Se4 Sn1 96.37(2) . .
Mo3 Se3 Mo2 67.60(2) . .
Mo3 Se3 Sn1 94.22(2) . .
Mo2 Se3 Sn1 95.48(2) . .
O11 S1 O10 112.5(5) . .
O11 S1 O12 111.7(3) . .
O10 S1 O12 110.5(5) . .
O11 S1 C1 107.7(3) . .
O10 S1 C1 106.6(3) . .
O12 S1 C1 107.5(3) . .
C6 C1 C2 120.1(6) . .
C6 C1 S1 119.8(4) . .
C2 C1 S1 120.0(5) . .
C1 C2 C3 119.9(6) . .
C4 C3 C2 120.6(6) . .
C3 C4 C5 118.4(6) . .
C3 C4 C7 120.9(6) . .
C5 C4 C7 120.6(7) . .
C6 C5 C4 121.0(7) . .
C1 C6 C5 119.9(6) . .
O13 S2 O15 112.4(3) . .
O13 S2 O14 112.4(3) . .
O15 S2 O14 111.6(3) . .
O13 S2 C8 107.3(3) . .
O15 S2 C8 106.3(3) . .
O14 S2 C8 106.3(3) . .
C13 C8 C9 119.5(6) . .
C13 C8 S2 121.1(5) . .
C9 C8 S2 119.4(6) . .
C10 C9 C8 119.5(7) . .
C9 C10 C11 121.3(7) . .
C10 C11 C12 118.4(7) . .
C10 C11 C14 120.8(7) . .
C12 C11 C14 120.7(8) . .
C13 C12 C11 120.7(7) . .
C12 C13 C8 120.6(6) . .
O17 S3 O18 113.0(3) . .
O17 S3 O16 111.6(3) . .
O18 S3 O16 111.3(3) . .
O17 S3 C15 107.5(3) . .
O18 S3 C15 106.8(3) . .
O16 S3 C15 106.2(3) . .
C16 C15 C20 119.5(7) . .
C16 C15 S3 122.7(6) . .
C20 C15 S3 117.8(5) . .
C15 C16 C17 120.1(7) . .
C18 C17 C16 121.4(7) . .
C17 C18 C19 119.1(8) . .
C17 C18 C21 122.2(8) . .
C19 C18 C21 118.7(9) . .
C18 C19 C20 119.9(8) . .
C15 C20 C19 119.9(7) . .
O21 S4 O20 112.0(3) . .
O21 S4 O19 111.8(3) . .
O20 S4 O19 112.4(3) . .
O21 S4 C22 107.0(3) . .
O20 S4 C22 106.0(3) . .
O19 S4 C22 107.2(3) . .
C27 C22 C23 121.3(6) . .
C27 C22 S4 119.0(5) . .
C23 C22 S4 119.6(5) . .
C22 C23 C24 118.8(7) . .
C23 C24 C25 121.6(7) . .
C26 C25 C24 117.4(7) . .
C26 C25 C28 122.3(8) . .
C24 C25 C28 120.3(8) . .
C25 C26 C27 121.5(7) . .
C22 C27 C26 119.3(7) . .
O24 S5 O22 111.1(5) . .
O24 S5 O23 112.4(6) . .
O22 S5 O23 111.4(5) . .
O24 S5 C29 107.2(5) . .
O22 S5 C29 109.6(5) . .
O23 S5 C29 104.7(5) . .
C30 C29 C34 115.0(9) . .
C30 C29 S5A 122.3(7) . .
C34 C29 S5A 109.0(8) . .
C30 C29 S5 120.7(6) . .
C34 C29 S5 124.2(8) . .
O23A S5A O22A 113.8(10) . .
O23A S5A C29 124.4(9) . .
O22A S5A C29 109.0(9) . .
O23A S5A O24A 108.3(11) . .
O22A S5A O24A 108.1(11) . .
C29 S5A O24A 89.7(10) . .
C31 C30 C29 121.9(8) . .
C32 C31 C30 121.0(9) . .
C33 C32 C31 117.9(10) . .
C33 C32 C35 121.0(9) . .
C31 C32 C35 121.1(9) . .
C34 C33 C32 121.3(9) . .
C33 C34 C29 122.3(10) . .

loop_
_geom_bond_atom_site_label_1
_geom_bond_atom_site_label_2
_geom_bond_distance
_geom_bond_site_symmetry_2
Sn1 Se4 2.7292(5) .
Sn1 Se4 2.7292(5) 2_567
Sn1 Se3 2.7467(6) 2_567
Sn1 Se3 2.7467(6) .
Sn1 Se2 2.7543(6) 2_567
Sn1 Se2 2.7543(6) .
Mo1 O3 2.168(4) .
Mo1 O2 2.196(4) .
Mo1 O1 2.206(3) .
Mo1 Se1 2.4572(7) .
Mo1 Se2 2.4614(7) .
Mo1 Se4 2.4722(8) .
Mo1 Mo2 2.7128(7) .
Mo1 Mo3 2.7343(7) .
Mo2 O6 2.159(4) .
Mo2 O5 2.200(4) .
Mo2 O4 2.217(4) .
Mo2 Se1 2.4590(7) .
Mo2 Se2 2.4607(7) .
Mo2 Se3 2.4709(7) .
Mo2 Mo3 2.7483(8) .
Mo3 O8 2.160(4) .
Mo3 O7 2.186(4) .
Mo3 O9 2.208(4) .
Mo3 Se1 2.4580(8) .
Mo3 Se4 2.4663(7) .
Mo3 Se3 2.4694(7) .
S1 O11 1.417(5) .
S1 O10 1.434(6) .
S1 O12 1.437(5) .
S1 C1 1.760(6) .
C1 C6 1.363(9) .
C1 C2 1.377(8) .
C2 C3 1.388(8) .
C3 C4 1.372(10) .
C4 C5 1.390(9) .
C4 C7 1.512(9) .
C5 C6 1.378(9) .
S2 O13 1.443(5) .
S2 O15 1.462(5) .
S2 O14 1.473(5) .
S2 C8 1.769(7) .
C8 C13 1.374(10) .
C8 C9 1.387(9) .
C9 C10 1.378(9) .
C10 C11 1.380(11) .
C11 C12 1.385(9) .
C11 C14 1.507(9) .
C12 C13 1.371(9) .
S3 O17 1.465(4) .
S3 O18 1.472(5) .
S3 O16 1.477(4) .
S3 C15 1.754(7) .
C15 C16 1.365(9) .
C15 C20 1.380(10) .
C16 C17 1.381(10) .
C17 C18 1.355(11) .
C18 C19 1.383(11) .
C18 C21 1.529(12) .
C19 C20 1.393(10) .
S4 O21 1.451(5) .
S4 O20 1.462(4) .
S4 O19 1.464(5) .
S4 C22 1.783(6) .
C22 C27 1.355(9) .
C22 C23 1.371(9) .
C23 C24 1.375(10) .
C24 C25 1.393(11) .
C25 C26 1.371(10) .
C25 C28 1.526(10) .
C26 C27 1.387(10) .
S5 O24 1.463(8) .
S5 O22 1.464(8) .
S5 O23 1.468(8) .
S5 C29 1.825(9) .
C29 C30 1.397(11) .
C29 C34 1.420(12) .
C29 S5A 1.533(10) .
S5A O23A 1.432(14) .
S5A O22A 1.487(13) .
S5A O24A 1.538(15) .
C30 C31 1.387(11) .
C31 C32 1.385(11) .
C32 C33 1.380(13) .
C32 C35 1.500(13) .
C33 C34 1.366(16) .
